data_2016935
loop_
_publ_author_name
'Shishkina, Svetlana V.'
'Zubatyuk, Roman I.'
'Kucherenko, Lyudmila I.'
'Mazur, Ivan A.'
'Shishkin, Oleg V.'

_publ_section_title
;
 Two polymorphs of morpholin-4-ium
 2-(5-methyl-1<i>H</i>-1,2,4-triazol-3-ylsulfanyl)acetate
;
_journal_coeditor_code SK3272
_journal_issue 1
_journal_name_full 'Acta Crystallographica Section C'
_journal_page_first o24
_journal_page_last o26
_journal_paper_doi 10.1107/S0108270108042042
_journal_volume 65
_journal_year 2009
_chemical_formula_iupac 'C4 H10 N O +, C5 H6 N3 O2 S -'
_chemical_formula_moiety 'C4 H10 N O +, C5 H6 N3 O2 S -'
_chemical_formula_sum 'C9 H16 N4 O3 S'
_chemical_formula_weight 260.32
_chemical_name_systematic
;
morpholin-4-ium
2-(5-methyl-1<i>H</i>-1,2,4-triazol-3-ylsulfanyl)acetate
;
_space_group_IT_number 61
_symmetry_cell_setting orthorhombic
_symmetry_space_group_name_Hall '-P 2ac 2ab'
_symmetry_space_group_name_H-M 'P b c a'
_atom_sites_solution_hydrogens difmap
_atom_sites_solution_primary direct
_atom_sites_solution_secondary difmap
_audit_creation_method SHELXL-97
_cell_angle_alpha 90.00
_cell_angle_beta 90.00
_cell_angle_gamma 90.00
_cell_formula_units_Z 8
_cell_length_a 9.6912(2)
_cell_length_b 8.3829(2)
_cell_length_c 30.1907(8)
_cell_measurement_reflns_used 5833
_cell_measurement_temperature 293(2)
_cell_measurement_theta_max 35
_cell_measurement_theta_min 3
_cell_volume 2452.70(10)
_computing_cell_refinement
;
CrysAlis RED (Oxford Diffraction, 2007)
;
_computing_data_collection
;
CrysAlis CCD (Oxford Diffraction, 2007)
;
_computing_data_reduction
;
CrysAlis RED (Oxford Diffraction, 2007)
;
_computing_molecular_graphics 'XP in SHELXTL (Sheldrick, 2008)'
_computing_publication_material 'SHELXTL (Sheldrick, 2008)'
_computing_structure_refinement 'SHELXTL (Sheldrick, 2008)'
_computing_structure_solution 'SHELXTL (Sheldrick, 2008)'
_diffrn_ambient_temperature 293(2)
_diffrn_detector_area_resol_mean 16.1827
_diffrn_measured_fraction_theta_full 0.975
_diffrn_measured_fraction_theta_max 0.975
_diffrn_measurement_device_type 'Oxford Diffraction Xcalibur 3'
_diffrn_measurement_method \w-scans
_diffrn_radiation_monochromator graphite
_diffrn_radiation_source 'Enhance (Mo) X-ray Source'
_diffrn_radiation_type MoK\a
_diffrn_radiation_wavelength 0.71073
_diffrn_reflns_av_R_equivalents 0.0407
_diffrn_reflns_av_sigmaI/netI 0.0430
_diffrn_reflns_limit_h_max 8
_diffrn_reflns_limit_h_min -13
_diffrn_reflns_limit_k_max 10
_diffrn_reflns_limit_k_min -11
_diffrn_reflns_limit_l_max 39
_diffrn_reflns_limit_l_min -42
_diffrn_reflns_number 18044
_diffrn_reflns_theta_full 30.00
_diffrn_reflns_theta_max 30.00
_diffrn_reflns_theta_min 3.28
_diffrn_standards_interval_count 50
_diffrn_standards_number 2
_exptl_absorpt_coefficient_mu 0.268
_exptl_absorpt_correction_type none
_exptl_crystal_colour colourless
_exptl_crystal_density_diffrn 1.410
_exptl_crystal_density_method 'not measured'
_exptl_crystal_description parallelepiped
_exptl_crystal_F_000 1104
_exptl_crystal_size_max 0.40
_exptl_crystal_size_mid 0.10
_exptl_crystal_size_min 0.10
_refine_diff_density_max 0.229
_refine_diff_density_min -0.210
_refine_ls_extinction_method none
_refine_ls_goodness_of_fit_ref 0.915
_refine_ls_hydrogen_treatment refall
_refine_ls_matrix_type full
_refine_ls_number_parameters 218
_refine_ls_number_reflns 3481
_refine_ls_number_restraints 0
_refine_ls_restrained_S_all 0.915
_refine_ls_R_factor_all 0.0693
_refine_ls_R_factor_gt 0.0340
_refine_ls_shift/su_max 0.006
_refine_ls_shift/su_mean 0.000
_refine_ls_structure_factor_coef Fsqd
_refine_ls_weighting_details 'calc w=1/[\s^2^(Fo^2^)+(0.0484P)^2^+0.0000P] where P=(Fo^2^+2Fc^2^)/3'
_refine_ls_weighting_scheme calc
_refine_ls_wR_factor_gt 0.0755
_refine_ls_wR_factor_ref 0.0868
_reflns_number_gt 2183
_reflns_number_total 3481
_reflns_threshold_expression >2sigma(I)
_cod_data_source_file sk3272.cif
_cod_data_source_block orthorhombic_I
_cod_original_sg_symbol_H-M Pbca
_cod_database_code 2016935
_cod_database_fobs_code 2016935

loop_
_symmetry_equiv_pos_as_xyz
'x, y, z'
'-x+1/2, -y, z+1/2'
'-x, y+1/2, -z+1/2'
'x+1/2, -y+1/2, -z'
'-x, -y, -z'
'x-1/2, y, -z-1/2'
'x, -y-1/2, z-1/2'
'-x-1/2, y-1/2, z'

loop_
_atom_site_type_symbol
_atom_site_label
_atom_site_fract_x
_atom_site_fract_y
_atom_site_fract_z
_atom_site_U_iso_or_equiv
_atom_site_adp_type
_atom_site_calc_flag
_atom_site_refinement_flags
_atom_site_occupancy
_atom_site_disorder_assembly
_atom_site_disorder_group
N N1 0.26645(13) 0.24052(15) 0.50982(4) 0.0346(3) Uani d . 1 . .
H H1N 0.3419(18) 0.2653(19) 0.4999(5) 0.036(4) Uiso d . 1 . .
N N2 0.25287(13) 0.14007(15) 0.54554(4) 0.0349(3) Uani d . 1 . .
C C3 0.11792(13) 0.12647(15) 0.54825(4) 0.0271(3) Uani d . 1 . .
N N4 0.04565(12) 0.21012(14) 0.51724(4) 0.0323(3) Uani d . 1 . .
C C5 0.14480(14) 0.27961(16) 0.49350(4) 0.0305(3) Uani d . 1 . .
S S6 0.03219(4) 0.00659(4) 0.586796(12) 0.03460(11) Uani d . 1 . .
C C7 0.17827(16) -0.0493(2) 0.62038(5) 0.0355(3) Uani d . 1 . .
H H7B 0.252(2) -0.092(2) 0.6014(6) 0.064(5) Uiso d . 1 . .
H H7A 0.209(2) 0.039(2) 0.6362(6) 0.055(5) Uiso d . 1 . .
C C8 0.14342(14) -0.18070(16) 0.65299(4) 0.0289(3) Uani d . 1 . .
O O9 0.23464(11) -0.21273(12) 0.68103(3) 0.0405(3) Uani d . 1 . .
O O10 0.03083(11) -0.25095(13) 0.64936(4) 0.0427(3) Uani d . 1 . .
C C11 0.1249(2) 0.3850(2) 0.45446(6) 0.0437(4) Uani d . 1 . .
H H11C 0.069(3) 0.472(3) 0.4627(7) 0.082(8) Uiso d . 1 . .
H H11B 0.081(3) 0.329(3) 0.4323(7) 0.080(7) Uiso d . 1 . .
H H11A 0.210(2) 0.420(3) 0.4436(6) 0.076(7) Uiso d . 1 . .
N N12 0.47658(14) -0.04594(16) 0.68622(4) 0.0344(3) Uani d . 1 . .
H H12B 0.4645(17) 0.052(2) 0.6744(5) 0.044(5) Uiso d . 1 . .
H H12A 0.399(2) -0.095(2) 0.6855(6) 0.061(6) Uiso d . 1 . .
C C13 0.57932(19) -0.1300(2) 0.65842(6) 0.0451(4) Uani d . 1 . .
H H13A 0.586(2) -0.236(2) 0.6694(6) 0.050(5) Uiso d . 1 . .
H H13B 0.547(2) -0.132(2) 0.6311(6) 0.059(6) Uiso d . 1 . .
C C14 0.71394(18) -0.0426(2) 0.66022(6) 0.0456(4) Uani d . 1 . .
H H14A 0.7002(19) 0.066(2) 0.6464(6) 0.053(5) Uiso d . 1 . .
H H14B 0.786(2) -0.100(2) 0.6441(6) 0.061(5) Uiso d . 1 . .
O O15 0.76199(11) -0.02759(14) 0.70427(4) 0.0477(3) Uani d . 1 . .
C C16 0.66446(17) 0.0580(2) 0.73056(6) 0.0445(4) Uani d . 1 . .
H H16B 0.6500(16) 0.169(2) 0.7184(5) 0.041(4) Uiso d . 1 . .
H H16A 0.7015(18) 0.060(2) 0.7588(6) 0.052(5) Uiso d . 1 . .
C C17 0.52916(18) -0.0286(2) 0.73221(5) 0.0421(4) Uani d . 1 . .
H H17C 0.5378(19) -0.136(2) 0.7428(6) 0.061(5) Uiso d . 1 . .
H H17A 0.462(2) 0.022(2) 0.7487(6) 0.057(6) Uiso d . 1 . .

loop_
_atom_site_aniso_label
_atom_site_aniso_U_11
_atom_site_aniso_U_22
_atom_site_aniso_U_33
_atom_site_aniso_U_12
_atom_site_aniso_U_13
_atom_site_aniso_U_23
N1 0.0224(6) 0.0414(7) 0.0399(7) -0.0024(5) 0.0039(5) 0.0106(5)
N2 0.0237(6) 0.0404(7) 0.0406(6) -0.0012(5) 0.0002(5) 0.0114(5)
C3 0.0225(7) 0.0300(7) 0.0287(6) -0.0004(6) 0.0008(5) 0.0019(5)
N4 0.0235(6) 0.0376(6) 0.0358(6) -0.0015(5) -0.0011(5) 0.0085(5)
C5 0.0268(7) 0.0329(7) 0.0320(7) -0.0017(6) -0.0010(6) 0.0019(6)
S6 0.02316(17) 0.0430(2) 0.03765(18) -0.00426(16) -0.00057(15) 0.01264(15)
C7 0.0305(8) 0.0376(8) 0.0386(8) -0.0095(7) -0.0086(6) 0.0112(7)
C8 0.0286(7) 0.0268(7) 0.0312(7) 0.0003(6) 0.0015(6) 0.0006(5)
O9 0.0384(6) 0.0408(6) 0.0424(5) -0.0071(5) -0.0106(5) 0.0129(5)
O10 0.0300(6) 0.0440(6) 0.0541(6) -0.0114(5) -0.0036(5) 0.0174(5)
C11 0.0416(10) 0.0508(10) 0.0387(9) -0.0067(9) -0.0027(8) 0.0156(8)
N12 0.0238(6) 0.0327(7) 0.0468(7) -0.0028(6) -0.0032(5) 0.0082(5)
C13 0.0464(10) 0.0429(10) 0.0461(9) 0.0027(8) -0.0041(8) -0.0074(8)
C14 0.0355(9) 0.0563(11) 0.0452(9) 0.0059(8) 0.0057(7) -0.0044(8)
O15 0.0247(5) 0.0678(8) 0.0506(6) 0.0072(5) -0.0045(5) 0.0011(5)
C16 0.0351(9) 0.0595(11) 0.0389(9) -0.0014(8) -0.0059(7) -0.0038(8)
C17 0.0351(9) 0.0531(11) 0.0380(8) 0.0006(8) 0.0062(7) 0.0076(7)

loop_
_atom_type_symbol
_atom_type_description
_atom_type_scat_dispersion_real
_atom_type_scat_dispersion_imag
_atom_type_scat_source
C C 0.0033 0.0016 'International Tables Vol C Tables 4.2.6.8 and 6.1.1.4'
H H 0.0000 0.0000 'International Tables Vol C Tables 4.2.6.8 and 6.1.1.4'
N N 0.0061 0.0033 'International Tables Vol C Tables 4.2.6.8 and 6.1.1.4'
O O 0.0106 0.0060 'International Tables Vol C Tables 4.2.6.8 and 6.1.1.4'
S S 0.1246 0.1234 'International Tables Vol C Tables 4.2.6.8 and 6.1.1.4'

loop_
_geom_angle_atom_site_label_1
_geom_angle_atom_site_label_2
_geom_angle_atom_site_label_3
_geom_angle_site_symmetry_1
_geom_angle_site_symmetry_3
_geom_angle
_geom_angle_publ_flag
C5 N1 N2 . . 111.08(12) ?
C5 N1 H1N . . 126.9(11) ?
N2 N1 H1N . . 121.9(11) ?
C3 N2 N1 . . 101.36(11) ?
N2 C3 N4 . . 115.06(11) ?
N2 C3 S6 . . 124.32(10) ?
N4 C3 S6 . . 120.58(10) ?
C5 N4 C3 . . 102.93(11) ?
N1 C5 N4 . . 109.57(12) ?
N1 C5 C11 . . 124.05(13) ?
N4 C5 C11 . . 126.39(13) ?
C3 S6 C7 . . 98.66(7) ?
C8 C7 S6 . . 112.28(10) ?
C8 C7 H7B . . 106.0(12) ?
S6 C7 H7B . . 109.8(11) ?
C8 C7 H7A . . 108.4(11) ?
S6 C7 H7A . . 109.4(12) ?
H7B C7 H7A . . 111.0(17) ?
O10 C8 O9 . . 125.21(13) ?
O10 C8 C7 . . 118.82(12) ?
O9 C8 C7 . . 115.93(12) ?
C5 C11 H11C . . 109.1(14) ?
C5 C11 H11B . . 109.3(14) ?
H11C C11 H11B . . 109(2) ?
C5 C11 H11A . . 110.4(13) ?
H11C C11 H11A . . 111(2) ?
H11B C11 H11A . . 108.5(18) ?
C13 N12 C17 . . 110.22(13) ?
C13 N12 H12B . . 107.3(10) ?
C17 N12 H12B . . 108.8(10) ?
C13 N12 H12A . . 110.0(13) ?
C17 N12 H12A . . 111.9(12) ?
H12B N12 H12A . . 108.5(17) ?
N12 C13 C14 . . 109.41(14) ?
N12 C13 H13A . . 107.0(11) ?
C14 C13 H13A . . 112.8(12) ?
N12 C13 H13B . . 107.6(12) ?
C14 C13 H13B . . 110.6(13) ?
H13A C13 H13B . . 109.3(17) ?
O15 C14 C13 . . 111.38(14) ?
O15 C14 H14A . . 110.5(10) ?
C13 C14 H14A . . 108.2(11) ?
O15 C14 H14B . . 106.0(10) ?
C13 C14 H14B . . 111.4(11) ?
H14A C14 H14B . . 109.3(15) ?
C14 O15 C16 . . 110.45(12) ?
O15 C16 C17 . . 110.74(15) ?
O15 C16 H16B . . 110.7(9) ?
C17 C16 H16B . . 109.7(9) ?
O15 C16 H16A . . 105.3(11) ?
C17 C16 H16A . . 108.4(11) ?
H16B C16 H16A . . 111.9(14) ?
N12 C17 C16 . . 108.43(13) ?
N12 C17 H17C . . 104.4(11) ?
C16 C17 H17C . . 112.9(11) ?
N12 C17 H17A . . 108.0(12) ?
C16 C17 H17A . . 114.1(11) ?
H17C C17 H17A . . 108.4(15) ?

loop_
_geom_bond_atom_site_label_1
_geom_bond_atom_site_label_2
_geom_bond_site_symmetry_2
_geom_bond_distance
_geom_bond_publ_flag
N1 C5 . 1.3191(17) yes
N1 N2 . 1.3746(16) yes
N1 H1N . 0.816(17) ?
N2 C3 . 1.3154(17) yes
C3 N4 . 1.3633(16) yes
C3 S6 . 1.7478(13) yes
N4 C5 . 1.3328(17) yes
C5 C11 . 1.486(2) yes
S6 C7 . 1.8032(15) yes
C7 C8 . 1.5155(19) yes
C7 H7B . 0.98(2) ?
C7 H7A . 0.926(19) ?
C8 O10 . 1.2447(16) yes
C8 O9 . 1.2531(16) yes
C11 H11C . 0.94(3) ?
C11 H11B . 0.92(2) ?
C11 H11A . 0.94(2) ?
N12 C13 . 1.481(2) yes
N12 C17 . 1.486(2) yes
N12 H12B . 0.905(18) ?
N12 H12A . 0.86(2) ?
C13 C14 . 1.497(2) ?
C13 H13A . 0.948(18) ?
C13 H13B . 0.882(18) ?
C14 O15 . 1.415(2) ?
C14 H14A . 1.014(18) ?
C14 H14B . 0.98(2) ?
O15 C16 . 1.428(2) ?
C16 C17 . 1.500(2) ?
C16 H16B . 1.013(17) ?
C16 H16A . 0.925(18) ?
C17 H17C . 0.96(2) ?
C17 H17A . 0.92(2) ?

loop_
_geom_hbond_atom_site_label_D
_geom_hbond_atom_site_label_H
_geom_hbond_atom_site_label_A
_geom_hbond_site_symmetry_A
_geom_hbond_distance_DH
_geom_hbond_distance_HA
_geom_hbond_distance_DA
_geom_hbond_angle_DHA
_geom_hbond_publ_flag
N1 H1N N4 4_556 0.816(17) 2.052(18) 2.8566(17) 168.4(16) yes
N12 H12A O9 . 0.86(2) 1.88(2) 2.7344(17) 176.3(19) yes
N12 H12B O10 8_665 0.905(18) 1.815(18) 2.7127(17) 171.1(16) yes

loop_
_geom_torsion_atom_site_label_1
_geom_torsion_atom_site_label_2
_geom_torsion_atom_site_label_3
_geom_torsion_atom_site_label_4
_geom_torsion_site_symmetry_1
_geom_torsion_site_symmetry_2
_geom_torsion_site_symmetry_3
_geom_torsion_site_symmetry_4
_geom_torsion
_geom_torsion_publ_flag
C5 N1 N2 C3 . . . . -0.33(15) ?
N1 N2 C3 N4 . . . . -0.07(15) ?
N1 N2 C3 S6 . . . . 177.82(10) ?
N2 C3 N4 C5 . . . . 0.43(16) ?
S6 C3 N4 C5 . . . . -177.55(10) ?
N2 N1 C5 N4 . . . . 0.62(17) ?
N2 N1 C5 C11 . . . . -179.22(15) ?
C3 N4 C5 N1 . . . . -0.61(15) ?
C3 N4 C5 C11 . . . . 179.23(16) ?
N2 C3 S6 C7 . . . . 8.21(14) ?
N4 C3 S6 C7 . . . . -174.01(12) ?
C3 S6 C7 C8 . . . . -169.46(11) ?
S6 C7 C8 O10 . . . . 10.35(19) ?
S6 C7 C8 O9 . . . . -171.77(11) ?
C17 N12 C13 C14 . . . . -55.96(19) ?
N12 C13 C14 O15 . . . . 57.3(2) ?
C13 C14 O15 C16 . . . . -59.87(19) ?
C14 O15 C16 C17 . . . . 61.11(19) ?
C13 N12 C17 C16 . . . . 56.95(19) ?
O15 C16 C17 N12 . . . . -59.27(19) ?

loop_
_cod_related_entry_id
_cod_related_entry_database
_cod_related_entry_code
1 ChemSpider 29765849
